data_7063512
loop_
_publ_author_name
'L\'opez-Robledo, Luis E'
'Ortiz-Fuentes, Evelin E'
'Rufino-Felipe, Ernesto'
'Serrano-Garc\'ia, Juan Sebasti\'an'
'Arenaza-Corona, Antonino'
'Hernandez Ortega, Simon'
'Valdes, Hugo'
'Lucero, Gonz\'alez-Sebasti\'an'
'Reyes-Marquez, Viviana'
'Morales-Morales, David'

_publ_section_title
;
 Naphthyl and Biphenyl para-substituted POCOP-Ni(II) Pincer Complexes as
 Efficient Catalysts in C-S Cross-Coupling Reactions
;
_journal_name_full 'New Journal of Chemistry'
_journal_paper_doi 10.1039/D4NJ03776F
_journal_year 2024
_chemical_formula_sum 'C73 H98 Cl2 Ni2 O8 P4'
_chemical_formula_weight 1415.71
_space_group_crystal_system monoclinic
_space_group_IT_number 14
_space_group_name_Hall '-P 2yn'
_space_group_name_H-M_alt 'P 1 21/n 1'
_atom_sites_solution_hydrogens geom
_atom_sites_solution_primary direct
_atom_sites_solution_secondary difmap
_audit_creation_method SHELXL-2016/6
_audit_update_record
;
2021-02-14 deposited with the CCDC.	2024-10-31 downloaded from the CCDC.
;
_cell_angle_alpha 90
_cell_angle_beta 102.7660(10)
_cell_angle_gamma 90
_cell_formula_units_Z 2
_cell_length_a 8.0438(2)
_cell_length_b 28.5592(10)
_cell_length_c 16.4261(5)
_cell_measurement_reflns_used 9750
_cell_measurement_temperature 199(2)
_cell_measurement_theta_max 25.37
_cell_measurement_theta_min 2.49
_cell_volume 3680.20(19)
_computing_cell_refinement 'APEX3 v2018.2 (Bruker, 2018)'
_computing_data_collection 'APEX3 v2018.2 (Bruker, 2018)'
_computing_data_reduction 'SAINT V8.37A  (Bruker, 2018)'
_computing_molecular_graphics 'Ortep-3 Ver 2.02 L.J. Farrugia (1997) J. Appl. Cryst. 30, 565'
_computing_publication_material 'SHELXL-2018/3 (Sheldrick, 2015)'
_computing_structure_refinement 'SHELXL-2016/6 (Sheldrick, 2016)'
_computing_structure_solution 'SHELXS-2018 (Bruker, 2015)'
_diffrn_ambient_temperature 199(2)
_diffrn_detector_area_resol_mean 52.0833
_diffrn_measured_fraction_theta_full 1.000
_diffrn_measured_fraction_theta_max 0.999
_diffrn_measurement_device_type 'Bruker D8 Venture \k-geometry diffractometer 208039-01'
_diffrn_measurement_method \w-scans
_diffrn_radiation_type MoK\a
_diffrn_radiation_wavelength 0.71073
_diffrn_reflns_av_R_equivalents 0.0540
_diffrn_reflns_av_unetI/netI 0.0408
_diffrn_reflns_Laue_measured_fraction_full 1.000
_diffrn_reflns_Laue_measured_fraction_max 0.999
_diffrn_reflns_limit_h_max 9
_diffrn_reflns_limit_h_min -9
_diffrn_reflns_limit_k_max 34
_diffrn_reflns_limit_k_min -34
_diffrn_reflns_limit_l_max 19
_diffrn_reflns_limit_l_min -19
_diffrn_reflns_number 45956
_diffrn_reflns_point_group_measured_fraction_full 1.000
_diffrn_reflns_point_group_measured_fraction_max 0.999
_diffrn_reflns_theta_full 25.242
_diffrn_reflns_theta_max 25.401
_diffrn_reflns_theta_min 2.489
_diffrn_source 'micro-focus X-ray source'
_exptl_absorpt_coefficient_mu 0.723
_exptl_absorpt_correction_T_max 0.7452
_exptl_absorpt_correction_T_min 0.6862
_exptl_absorpt_correction_type multi-scan
_exptl_absorpt_process_details
; 
 SADABS 2016/2: Krause, L., Herbst-Irmer, R., Sheldrick G.M. & Stalke D., 
 J. Appl. Cryst. 48 (2015) 3-10 
;
_exptl_crystal_colour yellow
_exptl_crystal_density_diffrn 1.278
_exptl_crystal_description Prism
_exptl_crystal_F_000 1500
_exptl_crystal_size_max 0.407
_exptl_crystal_size_mid 0.221
_exptl_crystal_size_min 0.104
_refine_diff_density_max 0.496
_refine_diff_density_min -0.350
_refine_diff_density_rms 0.066
_refine_ls_extinction_method none
_refine_ls_goodness_of_fit_ref 1.068
_refine_ls_hydrogen_treatment constr
_refine_ls_matrix_type full
_refine_ls_number_parameters 508
_refine_ls_number_reflns 6769
_refine_ls_number_restraints 235
_refine_ls_restrained_S_all 1.069
_refine_ls_R_factor_all 0.0768
_refine_ls_R_factor_gt 0.0502
_refine_ls_shift/su_max 0.002
_refine_ls_shift/su_mean 0.000
_refine_ls_structure_factor_coef Fsqd
_refine_ls_weighting_details 'w=1/[\s^2^(Fo^2^)+(0.0322P)^2^+4.9014P] where P=(Fo^2^+2Fc^2^)/3'
_refine_ls_weighting_scheme calc
_refine_ls_wR_factor_gt 0.0971
_refine_ls_wR_factor_ref 0.1089
_reflns_Friedel_coverage 0.000
_reflns_number_gt 4955
_reflns_number_total 6769
_reflns_threshold_expression 'I > 2\s(I)'
_cod_data_source_file d4nj03776f2.cif
_cod_data_source_block compound2b
_cod_original_sg_symbol_H-M 'P 21/n'
_cod_database_code 7063512
_shelx_shelxl_version_number 2016/6
_shelx_space_group_comment
; 
The symmetry employed for this shelxl refinement is uniquely defined 
by the following loop, which should always be used as a source of 
symmetry information in preference to the above space-group names. 
They are only intended as comments. 
;
_shelx_estimated_absorpt_t_min 0.757
_shelx_estimated_absorpt_t_max 0.929
_exptl_absorpt_special_details
; 
 The following wavelength and cell were deduced by SADABS from the 
 direction cosines etc. They are given here for emergency use only: 
 CELL 0.71104    8.051   28.568   16.440   90.029  102.748   89.983 
;

loop_
_space_group_symop_operation_xyz
'x, y, z'
'-x+1/2, y+1/2, -z+1/2'
'-x, -y, -z'
'x-1/2, -y-1/2, z-1/2'

loop_
_atom_site_label
_atom_site_type_symbol
_atom_site_fract_x
_atom_site_fract_y
_atom_site_fract_z
_atom_site_U_iso_or_equiv
_atom_site_adp_type
_atom_site_occupancy
_atom_site_site_symmetry_order
_atom_site_calc_flag
_atom_site_refinement_flags_posn
_atom_site_refinement_flags_adp
_atom_site_refinement_flags_occupancy
_atom_site_disorder_assembly
_atom_site_disorder_group
Ni1 Ni 0.14811(5) 0.64281(2) 0.61640(2) 0.03060(12) Uani 1 1 d . . . . .
Cl1 Cl -0.01299(12) 0.70288(3) 0.56447(6) 0.0507(2) Uani 1 1 d . . . . .
P1 P 0.13826(11) 0.65111(3) 0.74800(5) 0.0393(2) Uani 1 1 d . . . . .
P2 P 0.19481(10) 0.61567(3) 0.49897(5) 0.02879(19) Uani 1 1 d . . . . .
O1 O 0.2734(3) 0.61209(8) 0.79877(14) 0.0467(6) Uani 1 1 d . . . . .
O2 O 0.3106(3) 0.56776(7) 0.52428(12) 0.0346(5) Uani 1 1 d . . . . .
O3 O 0.6010(3) 0.47796(8) 0.75799(14) 0.0424(6) Uani 1 1 d . . . . .
O4 O 0.3698(3) 0.43853(9) 0.77489(18) 0.0627(8) Uani 1 1 d . . . . .
C1 C 0.3348(4) 0.58244(12) 0.7450(2) 0.0383(8) Uani 1 1 d . . . . .
C2 C 0.2884(4) 0.59189(11) 0.65979(19) 0.0318(7) Uani 1 1 d . . . . .
C3 C 0.3529(4) 0.56051(11) 0.60975(19) 0.0314(7) Uani 1 1 d . . . . .
C4 C 0.4554(4) 0.52247(11) 0.6399(2) 0.0348(7) Uani 1 1 d . . . . .
H4 H 0.497230 0.501918 0.603603 0.042 Uiso 1 1 calc R U . . .
C5 C 0.4934(4) 0.51599(11) 0.7246(2) 0.0368(8) Uani 1 1 d . . . . .
C6 C 0.4364(4) 0.54507(12) 0.7791(2) 0.0429(8) Uani 1 1 d . . . . .
H6 H 0.465258 0.539803 0.837652 0.051 Uiso 1 1 calc R U . . .
C7 C 0.2287(5) 0.70481(14) 0.8040(2) 0.0550(9) Uani 1 1 d D U . . .
C8 C 0.304(2) 0.6963(8) 0.8970(6) 0.070(4) Uani 0.52(2) 1 d D U P A 1
H8A H 0.399732 0.674408 0.903189 0.105 Uiso 0.52(2) 1 calc R U P A 1
H8B H 0.216012 0.682900 0.922995 0.105 Uiso 0.52(2) 1 calc R U P A 1
H8C H 0.343689 0.725994 0.924163 0.105 Uiso 0.52(2) 1 calc R U P A 1
C9 C 0.0775(18) 0.7393(5) 0.7940(10) 0.079(4) Uani 0.52(2) 1 d D U P A 1
H9A H 0.118804 0.769780 0.817598 0.118 Uiso 0.52(2) 1 calc R U P A 1
H9B H -0.006890 0.727066 0.823313 0.118 Uiso 0.52(2) 1 calc R U P A 1
H9C H 0.024615 0.743039 0.734558 0.118 Uiso 0.52(2) 1 calc R U P A 1
C10 C 0.360(2) 0.7219(5) 0.7595(9) 0.070(3) Uani 0.52(2) 1 d D U P A 1
H10A H 0.411421 0.750828 0.785795 0.105 Uiso 0.52(2) 1 calc R U P A 1
H10B H 0.306614 0.728014 0.700881 0.105 Uiso 0.52(2) 1 calc R U P A 1
H10C H 0.448994 0.698022 0.762645 0.105 Uiso 0.52(2) 1 calc R U P A 1
C8A C 0.247(3) 0.7037(9) 0.8981(7) 0.071(4) Uani 0.48(2) 1 d D U P A 2
H8D H 0.296974 0.673645 0.919986 0.106 Uiso 0.48(2) 1 calc R U P A 2
H8E H 0.134935 0.707313 0.911189 0.106 Uiso 0.48(2) 1 calc R U P A 2
H8F H 0.321930 0.729257 0.923648 0.106 Uiso 0.48(2) 1 calc R U P A 2
C9A C 0.144(3) 0.7518(4) 0.7681(11) 0.082(4) Uani 0.48(2) 1 d D U P A 2
H9D H 0.027720 0.753429 0.777562 0.123 Uiso 0.48(2) 1 calc R U P A 2
H9E H 0.139313 0.753332 0.708081 0.123 Uiso 0.48(2) 1 calc R U P A 2
H9F H 0.210717 0.778182 0.796196 0.123 Uiso 0.48(2) 1 calc R U P A 2
C10A C 0.4108(16) 0.7070(6) 0.7864(11) 0.065(3) Uani 0.48(2) 1 d D U P A 2
H10D H 0.470868 0.734487 0.814068 0.098 Uiso 0.48(2) 1 calc R U P A 2
H10E H 0.402396 0.709228 0.726074 0.098 Uiso 0.48(2) 1 calc R U P A 2
H10F H 0.473845 0.678582 0.807888 0.098 Uiso 0.48(2) 1 calc R U P A 2
C11 C -0.0635(5) 0.6312(2) 0.7732(3) 0.0773(13) Uani 1 1 d D U . . .
C12 C -0.060(3) 0.6334(6) 0.8670(4) 0.077(3) Uani 0.53(2) 1 d D U P B 1
H12A H -0.068484 0.666102 0.883774 0.116 Uiso 0.53(2) 1 calc R U P B 1
H12B H 0.047078 0.619944 0.898574 0.116 Uiso 0.53(2) 1 calc R U P B 1
H12C H -0.156252 0.615580 0.878625 0.116 Uiso 0.53(2) 1 calc R U P B 1
C13 C -0.2233(14) 0.6531(7) 0.7205(9) 0.109(4) Uani 0.53(2) 1 d D U P B 1
H13A H -0.324047 0.638391 0.733887 0.164 Uiso 0.53(2) 1 calc R U P B 1
H13B H -0.224911 0.648352 0.661246 0.164 Uiso 0.53(2) 1 calc R U P B 1
H13C H -0.224208 0.686735 0.732302 0.164 Uiso 0.53(2) 1 calc R U P B 1
C14 C -0.0650(18) 0.5775(3) 0.7493(10) 0.089(3) Uani 0.53(2) 1 d D U P B 1
H14A H 0.032438 0.561727 0.785247 0.133 Uiso 0.53(2) 1 calc R U P B 1
H14B H -0.057317 0.574316 0.690828 0.133 Uiso 0.53(2) 1 calc R U P B 1
H14C H -0.171080 0.563076 0.756991 0.133 Uiso 0.53(2) 1 calc R U P B 1
C12A C -0.059(3) 0.6173(6) 0.8631(5) 0.075(4) Uani 0.47(2) 1 d D U P B 2
H12D H -0.166921 0.602012 0.866000 0.113 Uiso 0.47(2) 1 calc R U P B 2
H12E H -0.043731 0.645310 0.898396 0.113 Uiso 0.47(2) 1 calc R U P B 2
H12F H 0.035437 0.595584 0.882716 0.113 Uiso 0.47(2) 1 calc R U P B 2
C13A C -0.1925(16) 0.6726(5) 0.7460(11) 0.097(4) Uani 0.47(2) 1 d D U P B 2
H13D H -0.308429 0.661731 0.745195 0.145 Uiso 0.47(2) 1 calc R U P B 2
H13E H -0.186008 0.683289 0.690114 0.145 Uiso 0.47(2) 1 calc R U P B 2
H13F H -0.163477 0.698483 0.785709 0.145 Uiso 0.47(2) 1 calc R U P B 2
C14A C -0.133(2) 0.5902(6) 0.7133(11) 0.109(4) Uani 0.47(2) 1 d D U P B 2
H14D H -0.049936 0.564511 0.722285 0.164 Uiso 0.47(2) 1 calc R U P B 2
H14E H -0.150674 0.601068 0.655374 0.164 Uiso 0.47(2) 1 calc R U P B 2
H14F H -0.240957 0.579230 0.724287 0.164 Uiso 0.47(2) 1 calc R U P B 2
C15 C 0.3425(4) 0.65057(11) 0.4512(2) 0.0366(8) Uani 1 1 d . . . . .
C16 C 0.4917(4) 0.66229(13) 0.5236(2) 0.0513(10) Uani 1 1 d . . . . .
H16A H 0.544485 0.633225 0.548577 0.077 Uiso 1 1 calc R U . . .
H16B H 0.450011 0.680312 0.565807 0.077 Uiso 1 1 calc R U . . .
H16C H 0.576179 0.680835 0.502907 0.077 Uiso 1 1 calc R U . . .
C17 C 0.4103(5) 0.62366(15) 0.3851(2) 0.0618(11) Uani 1 1 d . . . . .
H17A H 0.500917 0.641844 0.368699 0.093 Uiso 1 1 calc R U . . .
H17B H 0.317535 0.618402 0.336200 0.093 Uiso 1 1 calc R U . . .
H17C H 0.456069 0.593449 0.408042 0.093 Uiso 1 1 calc R U . . .
C18 C 0.2590(5) 0.69656(14) 0.4138(3) 0.0645(12) Uani 1 1 d . . . . .
H18A H 0.195356 0.710481 0.452174 0.097 Uiso 1 1 calc R U . . .
H18B H 0.180901 0.690056 0.360149 0.097 Uiso 1 1 calc R U . . .
H18C H 0.347499 0.718408 0.405217 0.097 Uiso 1 1 calc R U . . .
C19 C 0.0085(4) 0.59121(11) 0.4233(2) 0.0377(8) Uani 1 1 d . . . . .
C20 C 0.0579(5) 0.55291(13) 0.3675(2) 0.0517(10) Uani 1 1 d . . . . .
H20A H 0.123847 0.528558 0.402461 0.078 Uiso 1 1 calc R U . . .
H20B H 0.126977 0.566621 0.331315 0.078 Uiso 1 1 calc R U . . .
H20C H -0.045504 0.539083 0.332995 0.078 Uiso 1 1 calc R U . . .
C21 C -0.0907(5) 0.63022(14) 0.3695(3) 0.0641(12) Uani 1 1 d . . . . .
H21A H -0.025718 0.641187 0.329290 0.096 Uiso 1 1 calc R U . . .
H21B H -0.108635 0.656311 0.405360 0.096 Uiso 1 1 calc R U . . .
H21C H -0.201325 0.618122 0.339440 0.096 Uiso 1 1 calc R U . . .
C22 C -0.1025(5) 0.56958(14) 0.4775(3) 0.0588(11) Uani 1 1 d . . . . .
H22A H -0.199671 0.553566 0.441824 0.088 Uiso 1 1 calc R U . . .
H22B H -0.144102 0.594274 0.509305 0.088 Uiso 1 1 calc R U . . .
H22C H -0.035137 0.546990 0.516075 0.088 Uiso 1 1 calc R U . . .
C23 C 0.5215(5) 0.44084(12) 0.7828(2) 0.0415(8) Uani 1 1 d . . . . .
C24 C 0.8136(5) 0.40876(12) 0.8361(2) 0.0437(9) Uani 1 1 d . . . . .
H24 H 0.860599 0.438059 0.825485 0.052 Uiso 1 1 calc R U . . .
C25 C 0.6417(5) 0.40307(11) 0.8197(2) 0.0403(8) Uani 1 1 d . . . . .
C26 C 0.5700(6) 0.36009(13) 0.8354(2) 0.0569(11) Uani 1 1 d . . . . .
H26 H 0.449621 0.356399 0.822612 0.068 Uiso 1 1 calc R U . . .
C27 C 0.6703(7) 0.32414(14) 0.8684(3) 0.0701(13) Uani 1 1 d . . . . .
H27 H 0.619803 0.295607 0.880326 0.084 Uiso 1 1 calc R U . . .
C28 C 0.9550(9) 0.29052(18) 0.9187(3) 0.100(2) Uani 1 1 d . . . . .
H28 H 0.906315 0.261704 0.930603 0.120 Uiso 1 1 calc R U . . .
C29 C 1.1238(10) 0.2949(2) 0.9335(4) 0.128(3) Uani 1 1 d . . . . .
H29 H 1.194121 0.269046 0.954888 0.153 Uiso 1 1 calc R U . . .
C30 C 1.1990(8) 0.3371(3) 0.9179(4) 0.121(3) Uani 1 1 d . . . . .
H30 H 1.319700 0.339750 0.930027 0.146 Uiso 1 1 calc R U . . .
C31 C 1.1006(6) 0.37488(19) 0.8852(3) 0.0853(16) Uani 1 1 d . . . . .
H31 H 1.152512 0.403271 0.873654 0.102 Uiso 1 1 calc R U . . .
C32 C 0.9236(5) 0.37098(13) 0.8691(2) 0.0533(10) Uani 1 1 d . . . . .
C33 C 0.8478(7) 0.32807(13) 0.8856(2) 0.0623(12) Uani 1 1 d . . . . .
C34 C 0.817(2) 0.4949(7) 1.0090(10) 0.181(6) Uani 0.5 1 d D U P C -1
H34A H 0.832577 0.506425 0.955015 0.271 Uiso 0.5 1 calc R U P C -1
H34B H 0.874802 0.464698 1.021406 0.271 Uiso 0.5 1 calc R U P C -1
H34C H 0.864614 0.517457 1.052768 0.271 Uiso 0.5 1 calc R U P C -1
C35 C 0.646(3) 0.4893(6) 1.006(2) 0.160(6) Uani 0.5 1 d D U P C -1
C36 C 0.599(3) 0.4419(6) 1.0037(12) 0.158(6) Uani 0.5 1 d D U P C -1
H36 H 0.668438 0.414966 1.004914 0.190 Uiso 0.5 1 calc R U P C -1
C37 C 0.426(3) 0.4442(8) 0.9995(17) 0.165(6) Uani 0.5 1 d D U P C -1
H37 H 0.375804 0.413950 0.996288 0.198 Uiso 0.5 1 calc R U P C -1
C38 C 0.309(3) 0.4789(8) 0.9987(14) 0.172(6) Uani 0.5 1 d D U P C -1
H38 H 0.192403 0.472318 0.997241 0.206 Uiso 0.5 1 calc R U P C -1
C39 C 0.371(3) 0.5243(8) 1.000(2) 0.171(6) Uani 0.5 1 d D U P C -1
H39 H 0.299830 0.550831 1.000238 0.205 Uiso 0.5 1 calc R U P C -1
C40 C 0.545(3) 0.5285(7) 1.0020(15) 0.161(6) Uani 0.5 1 d D U P C -1
H40 H 0.593887 0.558697 1.000521 0.193 Uiso 0.5 1 calc R U P C -1

loop_
_atom_site_aniso_label
_atom_site_aniso_U_11
_atom_site_aniso_U_22
_atom_site_aniso_U_33
_atom_site_aniso_U_23
_atom_site_aniso_U_13
_atom_site_aniso_U_12
Ni1 0.0272(2) 0.0360(2) 0.0288(2) -0.00479(18) 0.00660(16) 0.00211(17)
Cl1 0.0525(5) 0.0473(5) 0.0510(6) -0.0026(4) 0.0088(4) 0.0197(4)
P1 0.0337(5) 0.0544(6) 0.0312(5) -0.0091(4) 0.0104(4) 0.0024(4)
P2 0.0268(4) 0.0329(4) 0.0260(4) -0.0030(3) 0.0043(3) 0.0015(3)
O1 0.0606(16) 0.0509(15) 0.0294(13) -0.0009(11) 0.0113(11) 0.0105(12)
O2 0.0402(12) 0.0376(13) 0.0249(12) -0.0035(9) 0.0044(10) 0.0093(10)
O3 0.0421(13) 0.0361(13) 0.0486(15) 0.0115(11) 0.0093(11) 0.0026(11)
O4 0.0460(16) 0.0659(18) 0.0694(19) 0.0135(15) -0.0017(14) -0.0148(13)
C1 0.0420(19) 0.045(2) 0.0296(18) -0.0032(15) 0.0110(15) 0.0003(16)
C2 0.0309(17) 0.0354(18) 0.0291(18) -0.0040(14) 0.0062(14) -0.0022(13)
C3 0.0338(17) 0.0341(17) 0.0247(17) -0.0022(14) 0.0032(14) -0.0036(14)
C4 0.0377(18) 0.0325(18) 0.0337(19) -0.0008(14) 0.0067(15) 0.0028(14)
C5 0.0370(18) 0.0340(18) 0.038(2) 0.0050(15) 0.0052(15) 0.0008(14)
C6 0.049(2) 0.048(2) 0.0298(19) 0.0054(16) 0.0040(16) -0.0017(17)
C7 0.062(2) 0.055(2) 0.045(2) -0.0219(18) 0.0046(18) 0.0096(18)
C8 0.073(9) 0.087(8) 0.046(4) -0.031(4) 0.004(4) 0.010(7)
C9 0.097(7) 0.052(7) 0.083(8) -0.025(5) 0.011(5) 0.028(5)
C10 0.080(6) 0.054(7) 0.073(6) -0.013(5) 0.010(5) -0.016(5)
C8A 0.083(10) 0.082(9) 0.046(4) -0.028(5) 0.010(5) 0.001(8)
C9A 0.102(8) 0.052(5) 0.084(7) -0.012(5) 0.004(7) 0.005(5)
C10A 0.068(5) 0.067(8) 0.059(8) -0.020(6) 0.011(5) -0.025(5)
C11 0.047(2) 0.143(4) 0.046(2) -0.017(2) 0.0211(19) -0.022(2)
C12 0.079(7) 0.110(9) 0.052(4) -0.003(4) 0.035(5) -0.016(8)
C13 0.034(5) 0.218(9) 0.069(7) -0.011(7) -0.005(4) -0.028(6)
C14 0.055(7) 0.158(5) 0.055(7) -0.039(5) 0.019(5) -0.067(5)
C12A 0.081(7) 0.096(9) 0.062(4) -0.015(4) 0.045(5) -0.019(7)
C13A 0.016(5) 0.203(8) 0.065(8) 0.002(6) -0.004(5) -0.013(6)
C14A 0.059(8) 0.196(8) 0.075(7) -0.044(7) 0.019(6) -0.076(6)
C15 0.0341(18) 0.044(2) 0.0341(19) 0.0005(15) 0.0119(15) -0.0021(15)
C16 0.040(2) 0.058(2) 0.057(2) -0.0115(19) 0.0133(18) -0.0154(18)
C17 0.062(3) 0.078(3) 0.056(3) -0.019(2) 0.034(2) -0.017(2)
C18 0.064(3) 0.062(3) 0.071(3) 0.025(2) 0.021(2) -0.003(2)
C19 0.0311(17) 0.042(2) 0.0372(19) -0.0093(15) 0.0009(15) -0.0052(14)
C20 0.053(2) 0.056(2) 0.044(2) -0.0188(18) 0.0049(18) -0.0111(18)
C21 0.053(2) 0.061(3) 0.062(3) -0.011(2) -0.022(2) 0.006(2)
C22 0.042(2) 0.072(3) 0.064(3) -0.019(2) 0.0137(19) -0.0240(19)
C23 0.047(2) 0.045(2) 0.0294(19) -0.0018(16) 0.0017(16) -0.0110(17)
C24 0.064(2) 0.0358(19) 0.035(2) 0.0022(15) 0.0180(18) 0.0033(17)
C25 0.059(2) 0.0359(19) 0.0252(18) -0.0015(14) 0.0082(16) -0.0017(16)
C26 0.086(3) 0.042(2) 0.042(2) 0.0007(18) 0.013(2) -0.015(2)
C27 0.122(4) 0.041(2) 0.051(3) 0.005(2) 0.026(3) -0.009(3)
C28 0.164(6) 0.068(3) 0.087(4) 0.031(3) 0.070(4) 0.062(4)
C29 0.170(7) 0.114(5) 0.127(5) 0.073(4) 0.094(5) 0.106(5)
C30 0.096(4) 0.161(6) 0.127(5) 0.070(5) 0.067(4) 0.079(4)
C31 0.076(3) 0.100(4) 0.092(4) 0.042(3) 0.042(3) 0.037(3)
C32 0.076(3) 0.052(2) 0.041(2) 0.0129(18) 0.030(2) 0.024(2)
C33 0.111(4) 0.039(2) 0.044(2) 0.0104(19) 0.034(2) 0.024(2)
C34 0.190(10) 0.240(15) 0.096(10) -0.034(11) -0.005(11) 0.043(12)
C35 0.208(9) 0.221(13) 0.046(6) -0.035(12) 0.019(8) 0.040(11)
C36 0.213(10) 0.220(14) 0.038(5) -0.039(11) 0.020(7) 0.038(12)
C37 0.207(10) 0.232(15) 0.047(6) -0.042(12) 0.009(8) 0.036(12)
C38 0.209(10) 0.243(16) 0.055(6) -0.037(13) 0.014(8) 0.044(12)
C39 0.214(10) 0.240(15) 0.053(7) -0.032(14) 0.021(8) 0.049(13)
C40 0.210(10) 0.228(14) 0.041(5) -0.029(13) 0.019(9) 0.052(12)

loop_
_atom_type_symbol
_atom_type_description
_atom_type_scat_dispersion_real
_atom_type_scat_dispersion_imag
_atom_type_scat_source
C C 0.0033 0.0016 'International Tables Vol C Tables 4.2.6.8 and 6.1.1.4'
H H 0.0000 0.0000 'International Tables Vol C Tables 4.2.6.8 and 6.1.1.4'
O O 0.0106 0.0060 'International Tables Vol C Tables 4.2.6.8 and 6.1.1.4'
P P 0.1023 0.0942 'International Tables Vol C Tables 4.2.6.8 and 6.1.1.4'
Cl Cl 0.1484 0.1585 'International Tables Vol C Tables 4.2.6.8 and 6.1.1.4'
Ni Ni 0.3393 1.1124 'International Tables Vol C Tables 4.2.6.8 and 6.1.1.4'

loop_
_geom_angle_atom_site_label_1
_geom_angle_atom_site_label_2
_geom_angle_atom_site_label_3
_geom_angle
_geom_angle_site_symmetry_1
_geom_angle_site_symmetry_3
_geom_angle_publ_flag
C2 Ni1 P2 81.64(10) . . ?
C2 Ni1 P1 81.92(10) . . ?
P2 Ni1 P1 163.37(4) . . ?
C2 Ni1 Cl1 179.03(10) . . ?
P2 Ni1 Cl1 97.78(4) . . ?
P1 Ni1 Cl1 98.69(4) . . ?
O1 P1 C11 101.1(2) . . ?
O1 P1 C7 99.53(15) . . ?
C11 P1 C7 114.2(2) . . ?
O1 P1 Ni1 105.20(9) . . ?
C11 P1 Ni1 114.33(14) . . ?
C7 P1 Ni1 118.89(14) . . ?
O2 P2 C15 99.96(13) . . ?
O2 P2 C19 100.54(13) . . ?
C15 P2 C19 114.60(15) . . ?
O2 P2 Ni1 105.55(8) . . ?
C15 P2 Ni1 115.74(11) . . ?
C19 P2 Ni1 116.93(11) . . ?
C1 O1 P1 112.2(2) . . ?
C3 O2 P2 112.13(18) . . ?
C23 O3 C5 115.4(3) . . ?
C6 C1 O1 118.2(3) . . ?
C6 C1 C2 124.0(3) . . ?
O1 C1 C2 117.8(3) . . ?
C3 C2 C1 114.6(3) . . ?
C3 C2 Ni1 123.0(2) . . ?
C1 C2 Ni1 122.4(2) . . ?
O2 C3 C4 118.2(3) . . ?
O2 C3 C2 117.5(3) . . ?
C4 C3 C2 124.2(3) . . ?
C5 C4 C3 116.8(3) . . ?
C5 C4 H4 121.6 . . ?
C3 C4 H4 121.6 . . ?
C4 C5 C6 123.3(3) . . ?
C4 C5 O3 118.4(3) . . ?
C6 C5 O3 118.3(3) . . ?
C5 C6 C1 117.1(3) . . ?
C5 C6 H6 121.5 . . ?
C1 C6 H6 121.5 . . ?
C10 C7 C8 111.9(9) . . ?
C10 C7 C9 111.4(7) . . ?
C8 C7 C9 109.6(7) . . ?
C8A C7 C10A 107.8(8) . . ?
C8A C7 C9A 109.8(9) . . ?
C10A C7 C9A 104.3(7) . . ?
C10 C7 P1 105.7(6) . . ?
C8A C7 P1 115.3(10) . . ?
C8 C7 P1 112.8(10) . . ?
C9 C7 P1 105.2(6) . . ?
C10A C7 P1 102.9(6) . . ?
C9A C7 P1 115.6(6) . . ?
C7 C8 H8A 109.5 . . ?
C7 C8 H8B 109.5 . . ?
H8A C8 H8B 109.5 . . ?
C7 C8 H8C 109.5 . . ?
H8A C8 H8C 109.5 . . ?
H8B C8 H8C 109.5 . . ?
C7 C9 H9A 109.5 . . ?
C7 C9 H9B 109.5 . . ?
H9A C9 H9B 109.5 . . ?
C7 C9 H9C 109.5 . . ?
H9A C9 H9C 109.5 . . ?
H9B C9 H9C 109.5 . . ?
C7 C10 H10A 109.5 . . ?
C7 C10 H10B 109.5 . . ?
H10A C10 H10B 109.5 . . ?
C7 C10 H10C 109.5 . . ?
H10A C10 H10C 109.5 . . ?
H10B C10 H10C 109.5 . . ?
C7 C8A H8D 109.5 . . ?
C7 C8A H8E 109.5 . . ?
H8D C8A H8E 109.5 . . ?
C7 C8A H8F 109.5 . . ?
H8D C8A H8F 109.5 . . ?
H8E C8A H8F 109.5 . . ?
C7 C9A H9D 109.5 . . ?
C7 C9A H9E 109.5 . . ?
H9D C9A H9E 109.5 . . ?
C7 C9A H9F 109.5 . . ?
H9D C9A H9F 109.5 . . ?
H9E C9A H9F 109.5 . . ?
C7 C10A H10D 109.5 . . ?
C7 C10A H10E 109.5 . . ?
H10D C10A H10E 109.5 . . ?
C7 C10A H10F 109.5 . . ?
H10D C10A H10F 109.5 . . ?
H10E C10A H10F 109.5 . . ?
C13 C11 C12 112.4(7) . . ?
C12A C11 C14A 110.3(7) . . ?
C12A C11 C13A 110.1(6) . . ?
C14A C11 C13A 105.4(6) . . ?
C13 C11 C14 107.4(6) . . ?
C12 C11 C14 106.6(6) . . ?
C13 C11 P1 114.8(7) . . ?
C12A C11 P1 117.7(10) . . ?
C12 C11 P1 112.9(8) . . ?
C14A C11 P1 107.4(6) . . ?
C13A C11 P1 105.2(7) . . ?
C14 C11 P1 101.6(5) . . ?
C11 C12 H12A 109.5 . . ?
C11 C12 H12B 109.5 . . ?
H12A C12 H12B 109.5 . . ?
C11 C12 H12C 109.5 . . ?
H12A C12 H12C 109.5 . . ?
H12B C12 H12C 109.5 . . ?
C11 C13 H13A 109.5 . . ?
C11 C13 H13B 109.5 . . ?
H13A C13 H13B 109.5 . . ?
C11 C13 H13C 109.5 . . ?
H13A C13 H13C 109.5 . . ?
H13B C13 H13C 109.5 . . ?
C11 C14 H14A 109.5 . . ?
C11 C14 H14B 109.5 . . ?
H14A C14 H14B 109.5 . . ?
C11 C14 H14C 109.5 . . ?
H14A C14 H14C 109.5 . . ?
H14B C14 H14C 109.5 . . ?
C11 C12A H12D 109.5 . . ?
C11 C12A H12E 109.5 . . ?
H12D C12A H12E 109.5 . . ?
C11 C12A H12F 109.5 . . ?
H12D C12A H12F 109.5 . . ?
H12E C12A H12F 109.5 . . ?
C11 C13A H13D 109.5 . . ?
C11 C13A H13E 109.5 . . ?
H13D C13A H13E 109.5 . . ?
C11 C13A H13F 109.5 . . ?
H13D C13A H13F 109.5 . . ?
H13E C13A H13F 109.5 . . ?
C11 C14A H14D 109.5 . . ?
C11 C14A H14E 109.5 . . ?
H14D C14A H14E 109.5 . . ?
C11 C14A H14F 109.5 . . ?
H14D C14A H14F 109.5 . . ?
H14E C14A H14F 109.5 . . ?
C17 C15 C16 108.8(3) . . ?
C17 C15 C18 109.8(3) . . ?
C16 C15 C18 108.8(3) . . ?
C17 C15 P2 113.2(2) . . ?
C16 C15 P2 104.7(2) . . ?
C18 C15 P2 111.3(2) . . ?
C15 C16 H16A 109.5 . . ?
C15 C16 H16B 109.5 . . ?
H16A C16 H16B 109.5 . . ?
C15 C16 H16C 109.5 . . ?
H16A C16 H16C 109.5 . . ?
H16B C16 H16C 109.5 . . ?
C15 C17 H17A 109.5 . . ?
C15 C17 H17B 109.5 . . ?
H17A C17 H17B 109.5 . . ?
C15 C17 H17C 109.5 . . ?
H17A C17 H17C 109.5 . . ?
H17B C17 H17C 109.5 . . ?
C15 C18 H18A 109.5 . . ?
C15 C18 H18B 109.5 . . ?
H18A C18 H18B 109.5 . . ?
C15 C18 H18C 109.5 . . ?
H18A C18 H18C 109.5 . . ?
H18B C18 H18C 109.5 . . ?
C22 C19 C21 109.5(3) . . ?
C22 C19 C20 108.8(3) . . ?
C21 C19 C20 110.2(3) . . ?
C22 C19 P2 104.6(2) . . ?
C21 C19 P2 110.6(2) . . ?
C20 C19 P2 113.0(2) . . ?
C19 C20 H20A 109.5 . . ?
C19 C20 H20B 109.5 . . ?
H20A C20 H20B 109.5 . . ?
C19 C20 H20C 109.5 . . ?
H20A C20 H20C 109.5 . . ?
H20B C20 H20C 109.5 . . ?
C19 C21 H21A 109.5 . . ?
C19 C21 H21B 109.5 . . ?
H21A C21 H21B 109.5 . . ?
C19 C21 H21C 109.5 . . ?
H21A C21 H21C 109.5 . . ?
H21B C21 H21C 109.5 . . ?
C19 C22 H22A 109.5 . . ?
C19 C22 H22B 109.5 . . ?
H22A C22 H22B 109.5 . . ?
C19 C22 H22C 109.5 . . ?
H22A C22 H22C 109.5 . . ?
H22B C22 H22C 109.5 . . ?
O4 C23 O3 123.4(3) . . ?
O4 C23 C25 123.9(3) . . ?
O3 C23 C25 112.7(3) . . ?
C25 C24 C32 120.3(3) . . ?
C25 C24 H24 119.9 . . ?
C32 C24 H24 119.9 . . ?
C24 C25 C26 120.6(3) . . ?
C24 C25 C23 122.4(3) . . ?
C26 C25 C23 117.0(3) . . ?
C27 C26 C25 120.5(4) . . ?
C27 C26 H26 119.8 . . ?
C25 C26 H26 119.8 . . ?
C26 C27 C33 121.1(4) . . ?
C26 C27 H27 119.5 . . ?
C33 C27 H27 119.5 . . ?
C29 C28 C33 120.7(6) . . ?
C29 C28 H28 119.6 . . ?
C33 C28 H28 119.6 . . ?
C28 C29 C30 120.9(5) . . ?
C28 C29 H29 119.5 . . ?
C30 C29 H29 119.5 . . ?
C31 C30 C29 120.9(6) . . ?
C31 C30 H30 119.6 . . ?
C29 C30 H30 119.6 . . ?
C30 C31 C32 119.1(5) . . ?
C30 C31 H31 120.4 . . ?
C32 C31 H31 120.4 . . ?
C31 C32 C33 119.8(4) . . ?
C31 C32 C24 122.3(4) . . ?
C33 C32 C24 118.0(4) . . ?
C27 C33 C28 121.9(5) . . ?
C27 C33 C32 119.6(4) . . ?
C28 C33 C32 118.6(5) . . ?
C35 C34 H34A 109.5 . . ?
C35 C34 H34B 109.5 . . ?
H34A C34 H34B 109.5 . . ?
C35 C34 H34C 109.5 . . ?
H34A C34 H34C 109.5 . . ?
H34B C34 H34C 109.5 . . ?
C34 C35 C40 118.8(15) . . ?
C34 C35 C36 112.1(14) . . ?
C40 C35 C36 129(2) . . ?
C37 C36 C35 103(2) . . ?
C37 C36 H36 128.6 . . ?
C35 C36 H36 128.6 . . ?
C38 C37 C36 136(2) . . ?
C38 C37 H37 111.9 . . ?
C36 C37 H37 111.9 . . ?
C37 C38 C39 116(3) . . ?
C37 C38 H38 122.2 . . ?
C39 C38 H38 122.2 . . ?
C38 C39 C40 116(2) . . ?
C38 C39 H39 122.1 . . ?
C40 C39 H39 122.1 . . ?
C35 C40 C39 120(2) . . ?
C35 C40 H40 119.8 . . ?
C39 C40 H40 119.8 . . ?

loop_
_geom_bond_atom_site_label_1
_geom_bond_atom_site_label_2
_geom_bond_distance
_geom_bond_site_symmetry_2
_geom_bond_publ_flag
Ni1 C2 1.882(3) . ?
Ni1 P2 2.1870(9) . ?
Ni1 P1 2.1934(9) . ?
Ni1 Cl1 2.2049(9) . ?
P1 O1 1.649(2) . ?
P1 C11 1.851(4) . ?
P1 C7 1.853(4) . ?
P2 O2 1.656(2) . ?
P2 C15 1.853(3) . ?
P2 C19 1.859(3) . ?
O1 C1 1.390(4) . ?
O2 C3 1.385(4) . ?
O3 C23 1.347(4) . ?
O3 C5 1.421(4) . ?
O4 C23 1.200(4) . ?
C1 C6 1.385(5) . ?
C1 C2 1.393(4) . ?
C2 C3 1.391(4) . ?
C3 C4 1.388(4) . ?
C4 C5 1.369(4) . ?
C4 H4 0.9500 . ?
C5 C6 1.373(5) . ?
C6 H6 0.9500 . ?
C7 C10 1.495(10) . ?
C7 C8A 1.519(11) . ?
C7 C8 1.532(10) . ?
C7 C9 1.546(9) . ?
C7 C10A 1.556(10) . ?
C7 C9A 1.562(10) . ?
C8 H8A 0.9800 . ?
C8 H8B 0.9800 . ?
C8 H8C 0.9800 . ?
C9 H9A 0.9800 . ?
C9 H9B 0.9800 . ?
C9 H9C 0.9800 . ?
C10 H10A 0.9800 . ?
C10 H10B 0.9800 . ?
C10 H10C 0.9800 . ?
C8A H8D 0.9800 . ?
C8A H8E 0.9800 . ?
C8A H8F 0.9800 . ?
C9A H9D 0.9800 . ?
C9A H9E 0.9800 . ?
C9A H9F 0.9800 . ?
C10A H10D 0.9800 . ?
C10A H10E 0.9800 . ?
C10A H10F 0.9800 . ?
C11 C13 1.517(9) . ?
C11 C12A 1.522(8) . ?
C11 C12 1.536(8) . ?
C11 C14A 1.551(9) . ?
C11 C13A 1.571(9) . ?
C11 C14 1.584(9) . ?
C12 H12A 0.9800 . ?
C12 H12B 0.9800 . ?
C12 H12C 0.9800 . ?
C13 H13A 0.9800 . ?
C13 H13B 0.9800 . ?
C13 H13C 0.9800 . ?
C14 H14A 0.9800 . ?
C14 H14B 0.9800 . ?
C14 H14C 0.9800 . ?
C12A H12D 0.9800 . ?
C12A H12E 0.9800 . ?
C12A H12F 0.9800 . ?
C13A H13D 0.9800 . ?
C13A H13E 0.9800 . ?
C13A H13F 0.9800 . ?
C14A H14D 0.9800 . ?
C14A H14E 0.9800 . ?
C14A H14F 0.9800 . ?
C15 C17 1.525(5) . ?
C15 C16 1.529(5) . ?
C15 C18 1.540(5) . ?
C16 H16A 0.9800 . ?
C16 H16B 0.9800 . ?
C16 H16C 0.9800 . ?
C17 H17A 0.9800 . ?
C17 H17B 0.9800 . ?
C17 H17C 0.9800 . ?
C18 H18A 0.9800 . ?
C18 H18B 0.9800 . ?
C18 H18C 0.9800 . ?
C19 C22 1.524(5) . ?
C19 C21 1.532(5) . ?
C19 C20 1.535(5) . ?
C20 H20A 0.9800 . ?
C20 H20B 0.9800 . ?
C20 H20C 0.9800 . ?
C21 H21A 0.9800 . ?
C21 H21B 0.9800 . ?
C21 H21C 0.9800 . ?
C22 H22A 0.9800 . ?
C22 H22B 0.9800 . ?
C22 H22C 0.9800 . ?
C23 C25 1.485(5) . ?
C24 C25 1.359(5) . ?
C24 C32 1.425(5) . ?
C24 H24 0.9500 . ?
C25 C26 1.404(5) . ?
C26 C27 1.344(6) . ?
C26 H26 0.9500 . ?
C27 C33 1.397(6) . ?
C27 H27 0.9500 . ?
C28 C29 1.332(9) . ?
C28 C33 1.408(6) . ?
C28 H28 0.9500 . ?
C29 C30 1.397(9) . ?
C29 H29 0.9500 . ?
C30 C31 1.375(7) . ?
C30 H30 0.9500 . ?
C31 C32 1.394(6) . ?
C31 H31 0.9500 . ?
C32 C33 1.421(6) . ?
C34 C35 1.373(15) . ?
C34 H34A 0.9800 . ?
C34 H34B 0.9800 . ?
C34 H34C 0.9800 . ?
C35 C40 1.377(13) . ?
C35 C36 1.404(14) . ?
C36 C37 1.375(13) . ?
C36 H36 0.9500 . ?
C37 C38 1.366(14) . ?
C37 H37 0.9500 . ?
C38 C39 1.389(13) . ?
C38 H38 0.9500 . ?
C39 C40 1.398(13) . ?
C39 H39 0.9500 . ?
C40 H40 0.9500 . ?
